data_4303817
loop_
_publ_author_name
'Ning Wang'
'Mei Wang'
'Jihong Liu'
'Kun Jin'
'Lin Chen'
'Licheng Sun'

_publ_section_title
;
Preparation, Facile Deprotonation, and Rapid H/D Exchange of the \m-Hydride
Diiron Model Complexes of the [FeFe]-Hydrogenase Containing a Pendant Amine
in a Chelating Diphosphine Ligand
;
_journal_name_full 'Inorganic Chemistry'
_journal_page_first 11551
_journal_page_last 11558
_journal_paper_doi 10.1021/ic901154m
_journal_volume 48
_journal_year 2009
_chemical_formula_sum 'C38 H41 F6 Fe2 N O11 P2 S4'
_chemical_formula_weight 1103.60
_chemical_name_systematic
;
 ?
;
_space_group_IT_number 15
_symmetry_cell_setting monoclinic
_symmetry_space_group_name_Hall '-C 2yc'
_symmetry_space_group_name_H-M 'C 1 2/c 1'
_atom_sites_solution_hydrogens geom
_atom_sites_solution_primary direct
_atom_sites_solution_secondary difmap
_audit_creation_method SHELXL-97
_cell_angle_alpha 90.00
_cell_angle_beta 92.072(8)
_cell_angle_gamma 90.00
_cell_formula_units_Z 8
_cell_length_a 37.62(2)
_cell_length_b 11.521(7)
_cell_length_c 21.396(14)
_cell_measurement_reflns_used 2000
_cell_measurement_temperature 298(2)
_cell_measurement_theta_max 25.00
_cell_measurement_theta_min 1.85
_cell_volume 9267(10)
_computing_cell_refinement 'Siemens SMART & SAINT'
_computing_data_collection 'Siemens SMART'
_computing_data_reduction 'Siemens XPREP'
_computing_molecular_graphics 'Bruker SHELXTL'
_computing_publication_material 'Bruker SHELXTL'
_computing_structure_refinement 'Siemens SHELXTL'
_computing_structure_solution 'Siemens SHELXTL'
_diffrn_ambient_temperature 298(2)
_diffrn_measured_fraction_theta_full 1.000
_diffrn_measured_fraction_theta_max 1.000
_diffrn_measurement_device_type 'CCD area detector'
_diffrn_measurement_method 'phi and omega scans'
_diffrn_radiation_monochromator graphite
_diffrn_radiation_source 'fine-focus sealed tube'
_diffrn_radiation_type MoK\a
_diffrn_radiation_wavelength 0.71073
_diffrn_reflns_av_R_equivalents 0.0625
_diffrn_reflns_av_sigmaI/netI 0.0790
_diffrn_reflns_limit_h_max 44
_diffrn_reflns_limit_h_min -32
_diffrn_reflns_limit_k_max 13
_diffrn_reflns_limit_k_min -13
_diffrn_reflns_limit_l_max 23
_diffrn_reflns_limit_l_min -25
_diffrn_reflns_number 21888
_diffrn_reflns_theta_full 25.00
_diffrn_reflns_theta_max 25.00
_diffrn_reflns_theta_min 1.85
_diffrn_standards_decay_% 0
_diffrn_standards_interval_count 0
_diffrn_standards_interval_time .
_diffrn_standards_number 0
_exptl_absorpt_coefficient_mu 0.956
_exptl_absorpt_correction_T_max .9260
_exptl_absorpt_correction_T_min .8310
_exptl_absorpt_correction_type empirical
_exptl_absorpt_process_details 'SADABS (Sheldrick, 1996)'
_exptl_crystal_colour red
_exptl_crystal_density_diffrn 1.582
_exptl_crystal_density_meas ?
_exptl_crystal_density_method 'not measured'
_exptl_crystal_description needle
_exptl_crystal_F_000 4512
_exptl_crystal_size_max 0.19
_exptl_crystal_size_mid 0.12
_exptl_crystal_size_min 0.08
_refine_diff_density_max 0.712
_refine_diff_density_min -0.388
_refine_diff_density_rms 0.072
_refine_ls_extinction_method none
_refine_ls_goodness_of_fit_ref 1.003
_refine_ls_hydrogen_treatment mixed
_refine_ls_matrix_type full
_refine_ls_number_parameters 591
_refine_ls_number_reflns 8159
_refine_ls_number_restraints 6
_refine_ls_restrained_S_all 1.006
_refine_ls_R_factor_gt 0.0497
_refine_ls_shift/su_max 0.001
_refine_ls_shift/su_mean 0.000
_refine_ls_structure_factor_coef Fsqd
_refine_ls_weighting_details 'calc w=1/[\s^2^(Fo^2^)+(0.0430P)^2^+0.0000P] where P=(Fo^2^+2Fc^2^)/3'
_refine_ls_weighting_scheme calc
_refine_ls_wR_factor_gt 0.1005
_refine_ls_wR_factor_ref 0.1138
_reflns_number_gt 4786
_reflns_number_total 8159
_reflns_threshold_expression >2sigma(I)
_cod_data_source_file ic901154m_si_003.cif
_cod_data_source_block complex-[1(HN)(FeHFe)]
_cod_depositor_comments
;
The following automatic conversions were performed:
'_symmetry_cell_setting' value 'Monoclinic' changed to 'monoclinic'
according to '/home/saulius/struct/CIF-dictionaries/cif_core.dic'
dictionary named 'cif_core.dic' version 2.4.1 from 2010-06-29.

Automatic conversion script
Id: cif_fix_enum 1527 2010-12-29 10:47:43Z saulius 

The following automatic conversions were performed:

'_exptl_crystal_density_meas' value 'none' was changed to '?' - the
value is perceived as not measured.

Automatic conversion script
Id: cif_fix_values 3008 2015-01-20 13:52:24Z robertas 
;
_cod_database_code 4303817
_refine_ls_r_factor_ref 0.1002

loop_
_symmetry_equiv_pos_as_xyz
'x, y, z'
'-x, y, -z+1/2'
'x+1/2, y+1/2, z'
'-x+1/2, y+1/2, -z+1/2'
'-x, -y, -z'
'x, -y, z-1/2'
'-x+1/2, -y+1/2, -z'
'x+1/2, -y+1/2, z-1/2'

loop_
_atom_site_label
_atom_site_type_symbol
_atom_site_fract_x
_atom_site_fract_y
_atom_site_fract_z
_atom_site_U_iso_or_equiv
_atom_site_adp_type
_atom_site_occupancy
_atom_site_symmetry_multiplicity
_atom_site_calc_flag
_atom_site_refinement_flags
_atom_site_disorder_assembly
_atom_site_disorder_group
Fe1 Fe 0.139905(18) 0.57370(5) -0.02946(3) 0.0486(2) Uani 1 1 d U . .
Fe2 Fe 0.158923(16) 0.36933(5) 0.01272(3) 0.03483(17) Uani 1 1 d U . .
P1 P 0.13329(3) 0.31937(9) 0.10051(5) 0.0360(3) Uani 1 1 d . . .
P2 P 0.13608(3) 0.22398(9) -0.04475(5) 0.0370(3) Uani 1 1 d . . .
S1 S 0.17707(3) 0.45134(9) -0.07660(5) 0.0441(3) Uani 1 1 d . . .
S2 S 0.17519(3) 0.54017(9) 0.05594(5) 0.0449(3) Uani 1 1 d . . .
S3 S -0.05411(4) 0.13363(13) 0.09071(7) 0.0702(4) Uani 1 1 d . . .
S4 S 0.30726(4) 0.60969(11) -0.12848(7) 0.0620(4) Uani 1 1 d . . .
OW1 O 0.02928(10) 0.1738(3) 0.0272(2) 0.0897(13) Uani 1 1 d D . .
HW1 H 0.0076(7) 0.173(4) 0.038(3) 0.109 Uiso 1 1 d D . .
HW2 H 0.0311(13) 0.105(3) 0.011(3) 0.109 Uiso 1 1 d D . .
O1 O 0.17802(12) 0.7836(3) -0.0630(2) 0.0998(14) Uani 1 1 d . . .
O2 O 0.09242(12) 0.5751(3) -0.1414(2) 0.0994(15) Uani 1 1 d . . .
O3 O 0.08920(11) 0.6931(3) 0.04937(19) 0.0894(12) Uani 1 1 d . . .
O4 O 0.21756(8) 0.2248(3) 0.05449(14) 0.0542(8) Uani 1 1 d . . .
O5 O -0.03326(10) 0.2367(4) 0.0866(2) 0.1189(16) Uani 1 1 d . . .
O6 O -0.09098(9) 0.1470(3) 0.07829(18) 0.0848(12) Uani 1 1 d . . .
O7 O -0.03794(11) 0.0336(3) 0.06170(19) 0.1082(15) Uani 1 1 d . . .
O8 O 0.28066(9) 0.6939(3) -0.11980(18) 0.0776(11) Uani 1 1 d . . .
O9 O 0.29503(11) 0.5067(3) -0.1597(2) 0.1034(14) Uani 1 1 d . . .
O10 O 0.33073(11) 0.5912(4) -0.07647(18) 0.1146(16) Uani 1 1 d . . .
N1 N 0.09994(9) 0.1150(3) 0.05910(16) 0.0391(9) Uani 1 1 d D . .
H101 H 0.0807(7) 0.160(3) 0.0549(17) 0.039(12) Uiso 1 1 d D . .
C1 C 0.16232(15) 0.7054(4) -0.0499(2) 0.0655(15) Uani 1 1 d . . .
C2 C 0.11008(16) 0.5742(4) -0.0978(3) 0.0688(16) Uani 1 1 d . . .
C3 C 0.10848(14) 0.6476(4) 0.0187(2) 0.0599(13) Uani 1 1 d U . .
C4 C 0.19459(11) 0.2826(3) 0.03697(18) 0.0366(10) Uani 1 1 d U . .
C5 C 0.22275(12) 0.5044(4) -0.0700(2) 0.0538(12) Uani 1 1 d . . .
H5A H 0.2373 0.4560 -0.0959 0.065 Uiso 1 1 calc R . .
H5B H 0.2232 0.5823 -0.0871 0.065 Uiso 1 1 calc R . .
C6 C 0.23968(12) 0.5078(4) -0.0056(2) 0.0571(13) Uani 1 1 d . . .
H6B H 0.2414 0.4289 0.0101 0.068 Uiso 1 1 calc R . .
H6C H 0.2637 0.5370 -0.0086 0.068 Uiso 1 1 calc R . .
C7 C 0.22106(12) 0.5794(4) 0.0411(2) 0.0540(12) Uani 1 1 d . . .
H7A H 0.2214 0.6596 0.0272 0.065 Uiso 1 1 calc R . .
H7B H 0.2347 0.5756 0.0805 0.065 Uiso 1 1 calc R . .
C8 C 0.12535(11) 0.1624(3) 0.10730(18) 0.0394(11) Uani 1 1 d . . .
H8A H 0.1479 0.1221 0.1044 0.047 Uiso 1 1 calc R . .
H8B H 0.1163 0.1465 0.1483 0.047 Uiso 1 1 calc R . .
C9 C 0.11635(11) 0.0986(3) -0.00351(18) 0.0417(11) Uani 1 1 d . . .
H9A H 0.0982 0.0656 -0.0315 0.050 Uiso 1 1 calc R . .
H9B H 0.1349 0.0405 0.0019 0.050 Uiso 1 1 calc R . .
C10 C 0.08538(11) -0.0022(4) 0.08016(19) 0.0466(11) Uani 1 1 d . . .
H10A H 0.0701 -0.0336 0.0468 0.056 Uiso 1 1 calc R . .
H10B H 0.1051 -0.0554 0.0869 0.056 Uiso 1 1 calc R . .
C11 C 0.06473(12) 0.0037(4) 0.1387(2) 0.0600(13) Uani 1 1 d . . .
H11A H 0.0480 0.0678 0.1359 0.072 Uiso 1 1 calc R . .
H11B H 0.0809 0.0172 0.1744 0.072 Uiso 1 1 calc R . .
C12 C 0.04475(15) -0.1089(4) 0.1478(3) 0.0869(18) Uani 1 1 d . . .
H12A H 0.0317 -0.1045 0.1854 0.130 Uiso 1 1 calc R . .
H12B H 0.0614 -0.1721 0.1509 0.130 Uiso 1 1 calc R . .
H12C H 0.0286 -0.1214 0.1127 0.130 Uiso 1 1 calc R . .
C13 C 0.16089(12) 0.3432(3) 0.17033(18) 0.0410(11) Uani 1 1 d . . .
C14 C 0.16080(13) 0.4513(4) 0.1990(2) 0.0558(13) Uani 1 1 d . . .
H14A H 0.1447 0.5077 0.1852 0.067 Uiso 1 1 calc R . .
C15 C 0.18467(16) 0.4754(5) 0.2482(2) 0.0744(17) Uani 1 1 d . . .
H15A H 0.1844 0.5478 0.2674 0.089 Uiso 1 1 calc R . .
C16 C 0.20863(15) 0.3929(5) 0.2686(2) 0.0720(16) Uani 1 1 d . . .
H16A H 0.2250 0.4100 0.3009 0.086 Uiso 1 1 calc R . .
C17 C 0.20853(13) 0.2861(5) 0.2418(2) 0.0632(14) Uani 1 1 d . . .
H17A H 0.2243 0.2296 0.2567 0.076 Uiso 1 1 calc R . .
C18 C 0.18523(12) 0.2609(4) 0.1928(2) 0.0495(12) Uani 1 1 d . . .
H18A H 0.1857 0.1878 0.1744 0.059 Uiso 1 1 calc R . .
C19 C 0.08950(11) 0.3724(3) 0.1211(2) 0.0437(11) Uani 1 1 d . . .
C20 C 0.07819(14) 0.3596(4) 0.1810(2) 0.0662(15) Uani 1 1 d . . .
H20A H 0.0936 0.3295 0.2118 0.079 Uiso 1 1 calc R . .
C21 C 0.04427(16) 0.3907(5) 0.1957(3) 0.0853(18) Uani 1 1 d . . .
H21A H 0.0369 0.3827 0.2366 0.102 Uiso 1 1 calc R . .
C22 C 0.02140(15) 0.4334(5) 0.1505(3) 0.0846(18) Uani 1 1 d . . .
H22A H -0.0018 0.4523 0.1604 0.101 Uiso 1 1 calc R . .
C23 C 0.03207(14) 0.4484(5) 0.0916(3) 0.0843(18) Uani 1 1 d . . .
H23A H 0.0166 0.4798 0.0613 0.101 Uiso 1 1 calc R . .
C24 C 0.06636(13) 0.4166(4) 0.0763(2) 0.0580(13) Uani 1 1 d . . .
H24A H 0.0736 0.4255 0.0355 0.070 Uiso 1 1 calc R . .
C25 C 0.16636(12) 0.1410(3) -0.09151(19) 0.0397(10) Uani 1 1 d . . .
C26 C 0.15403(13) 0.0435(4) -0.1238(2) 0.0508(12) Uani 1 1 d . . .
H26A H 0.1307 0.0190 -0.1193 0.061 Uiso 1 1 calc R . .
C27 C 0.17595(15) -0.0174(4) -0.1623(2) 0.0603(14) Uani 1 1 d . . .
H27A H 0.1673 -0.0826 -0.1835 0.072 Uiso 1 1 calc R . .
C28 C 0.20994(15) 0.0170(5) -0.1694(2) 0.0649(15) Uani 1 1 d . . .
H28A H 0.2245 -0.0245 -0.1957 0.078 Uiso 1 1 calc R . .
C29 C 0.22314(13) 0.1125(4) -0.1382(2) 0.0598(14) Uani 1 1 d . . .
H29A H 0.2465 0.1359 -0.1432 0.072 Uiso 1 1 calc R . .
C30 C 0.20141(12) 0.1734(4) -0.0995(2) 0.0468(11) Uani 1 1 d . . .
H30A H 0.2105 0.2378 -0.0781 0.056 Uiso 1 1 calc R . .
C31 C 0.10262(12) 0.2651(3) -0.1044(2) 0.0423(11) Uani 1 1 d . . .
C32 C 0.11187(13) 0.2860(4) -0.1644(2) 0.0564(13) Uani 1 1 d . . .
H32A H 0.1355 0.2785 -0.1751 0.068 Uiso 1 1 calc R . .
C33 C 0.08654(16) 0.3181(4) -0.2096(2) 0.0744(16) Uani 1 1 d . . .
H33A H 0.0934 0.3334 -0.2501 0.089 Uiso 1 1 calc R . .
C34 C 0.05191(16) 0.3273(5) -0.1953(3) 0.0737(17) Uani 1 1 d . . .
H34A H 0.0349 0.3478 -0.2259 0.088 Uiso 1 1 calc R . .
C35 C 0.04220(14) 0.3063(5) -0.1354(3) 0.0769(17) Uani 1 1 d . . .
H35A H 0.0184 0.3121 -0.1256 0.092 Uiso 1 1 calc R . .
C36 C 0.06731(13) 0.2763(4) -0.0890(2) 0.0594(13) Uani 1 1 d . . .
H36A H 0.0605 0.2640 -0.0482 0.071 Uiso 1 1 calc R . .
C37 C -0.0504(2) 0.1017(7) 0.1723(4) 0.102(2) Uani 1 1 d . . .
C38 C 0.33591(15) 0.6721(5) -0.1846(3) 0.0659(15) Uani 1 1 d . . .
F1 F -0.06630(15) 0.1765(5) 0.2064(2) 0.181(2) Uani 1 1 d . . .
F2 F -0.01776(13) 0.0917(5) 0.1923(2) 0.195(3) Uani 1 1 d . . .
F3 F -0.06600(15) 0.0007(4) 0.1845(2) 0.164(2) Uani 1 1 d . . .
F4 F 0.31808(10) 0.7132(3) -0.23391(16) 0.1021(11) Uani 1 1 d . . .
F5 F 0.35413(9) 0.7614(3) -0.16073(17) 0.1118(13) Uani 1 1 d . . .
F6 F 0.35912(9) 0.5977(3) -0.20491(15) 0.0908(10) Uani 1 1 d . . .
H100 H 0.1233(9) 0.448(3) -0.0107(17) 0.052(11) Uiso 1 1 d . . .

loop_
_atom_site_aniso_label
_atom_site_aniso_U_11
_atom_site_aniso_U_22
_atom_site_aniso_U_33
_atom_site_aniso_U_23
_atom_site_aniso_U_13
_atom_site_aniso_U_12
Fe1 0.0665(5) 0.0347(4) 0.0448(4) 0.0038(3) 0.0034(3) 0.0080(3)
Fe2 0.0440(4) 0.0314(3) 0.0293(3) -0.0006(3) 0.0041(3) 0.0018(3)
P1 0.0442(7) 0.0327(6) 0.0314(7) -0.0015(5) 0.0051(5) 0.0031(5)
P2 0.0434(7) 0.0362(6) 0.0315(7) -0.0013(5) 0.0022(5) 0.0017(5)
S1 0.0580(8) 0.0416(6) 0.0331(7) 0.0027(5) 0.0067(5) -0.0002(6)
S2 0.0634(8) 0.0351(6) 0.0364(7) -0.0030(5) 0.0056(5) -0.0006(6)
S3 0.0645(10) 0.0751(10) 0.0709(10) -0.0106(8) -0.0012(8) -0.0096(8)
S4 0.0635(9) 0.0539(8) 0.0697(10) 0.0087(7) 0.0156(7) 0.0078(7)
OW1 0.058(2) 0.086(3) 0.125(4) 0.010(3) 0.000(3) -0.002(2)
O1 0.132(4) 0.059(2) 0.109(4) 0.035(2) 0.007(3) -0.010(3)
O2 0.129(4) 0.077(3) 0.088(3) -0.011(2) -0.043(3) 0.028(2)
O3 0.102(3) 0.070(3) 0.097(3) -0.012(2) 0.025(3) 0.028(2)
O4 0.053(2) 0.055(2) 0.055(2) 0.0014(16) 0.0002(17) 0.0125(17)
O5 0.081(3) 0.103(3) 0.173(5) -0.010(3) 0.014(3) -0.052(3)
O6 0.055(2) 0.088(3) 0.110(3) 0.018(2) -0.011(2) -0.002(2)
O7 0.127(4) 0.101(3) 0.095(3) -0.040(3) -0.009(3) 0.033(3)
O8 0.067(2) 0.057(2) 0.110(3) -0.016(2) 0.017(2) 0.0157(19)
O9 0.116(3) 0.039(2) 0.158(4) -0.009(2) 0.051(3) -0.012(2)
O10 0.093(3) 0.196(5) 0.055(3) 0.042(3) 0.013(2) 0.037(3)
N1 0.044(2) 0.035(2) 0.038(2) 0.0008(16) 0.0026(18) 0.0000(18)
C1 0.086(4) 0.050(3) 0.061(4) 0.019(3) 0.006(3) 0.004(3)
C2 0.090(4) 0.054(3) 0.062(4) -0.003(3) -0.010(3) 0.020(3)
C3 0.073(4) 0.045(3) 0.063(4) -0.001(2) 0.008(2) 0.011(2)
C4 0.046(3) 0.031(2) 0.033(3) -0.0002(18) 0.002(2) -0.0014(16)
C5 0.059(3) 0.055(3) 0.048(3) 0.000(2) 0.015(2) -0.006(2)
C6 0.055(3) 0.063(3) 0.054(3) 0.004(3) 0.010(3) -0.010(3)
C7 0.063(3) 0.050(3) 0.049(3) 0.002(2) 0.002(2) -0.005(2)
C8 0.046(3) 0.042(2) 0.029(2) -0.0013(19) -0.003(2) -0.003(2)
C9 0.058(3) 0.039(2) 0.029(3) -0.0071(19) 0.004(2) -0.003(2)
C10 0.053(3) 0.047(3) 0.040(3) 0.003(2) 0.001(2) -0.010(2)
C11 0.060(3) 0.060(3) 0.061(3) 0.001(3) 0.019(3) -0.010(3)
C12 0.094(4) 0.082(4) 0.086(5) 0.015(3) 0.028(3) -0.030(3)
C13 0.061(3) 0.036(2) 0.026(2) -0.0007(19) 0.003(2) -0.002(2)
C14 0.075(4) 0.050(3) 0.041(3) -0.004(2) 0.001(3) 0.004(3)
C15 0.120(5) 0.063(3) 0.039(3) -0.015(3) -0.015(3) -0.007(3)
C16 0.084(4) 0.093(4) 0.038(3) 0.001(3) -0.012(3) -0.012(3)
C17 0.073(4) 0.069(4) 0.047(3) 0.008(3) -0.013(3) -0.003(3)
C18 0.060(3) 0.045(3) 0.044(3) 0.004(2) 0.006(2) -0.001(2)
C19 0.048(3) 0.041(3) 0.043(3) 0.004(2) 0.010(2) 0.001(2)
C20 0.067(4) 0.079(4) 0.054(4) 0.009(3) 0.023(3) 0.018(3)
C21 0.074(4) 0.107(5) 0.078(5) 0.011(4) 0.040(4) 0.023(4)
C22 0.054(4) 0.094(5) 0.108(6) 0.003(4) 0.031(4) 0.018(3)
C23 0.054(4) 0.106(5) 0.093(5) 0.014(4) 0.011(3) 0.029(3)
C24 0.051(3) 0.063(3) 0.061(4) 0.001(3) 0.011(3) 0.005(3)
C25 0.048(3) 0.036(2) 0.035(3) 0.003(2) -0.001(2) 0.004(2)
C26 0.062(3) 0.044(3) 0.047(3) -0.003(2) 0.007(2) -0.002(2)
C27 0.088(4) 0.044(3) 0.049(3) -0.012(2) 0.007(3) 0.007(3)
C28 0.080(4) 0.070(4) 0.046(3) -0.013(3) 0.014(3) 0.027(3)
C29 0.058(3) 0.080(4) 0.042(3) -0.012(3) 0.010(2) 0.014(3)
C30 0.055(3) 0.050(3) 0.035(3) -0.006(2) 0.001(2) 0.002(2)
C31 0.050(3) 0.035(2) 0.041(3) -0.003(2) -0.004(2) 0.005(2)
C32 0.060(3) 0.072(3) 0.037(3) 0.005(2) -0.002(2) 0.012(3)
C33 0.090(5) 0.086(4) 0.046(4) 0.008(3) -0.020(3) 0.010(4)
C34 0.072(4) 0.075(4) 0.072(4) 0.001(3) -0.027(3) 0.013(3)
C35 0.053(4) 0.081(4) 0.096(5) 0.005(4) -0.007(3) 0.007(3)
C36 0.057(3) 0.064(3) 0.057(3) 0.003(3) -0.001(3) 0.011(3)
C37 0.109(6) 0.108(6) 0.089(6) -0.020(5) -0.011(5) 0.009(5)
C38 0.076(4) 0.056(3) 0.065(4) -0.002(3) 0.000(3) -0.009(3)
F1 0.257(6) 0.196(5) 0.091(3) -0.047(3) 0.039(4) 0.051(4)
F2 0.119(4) 0.333(8) 0.129(4) -0.031(4) -0.060(3) 0.036(4)
F3 0.234(6) 0.144(4) 0.112(4) 0.042(3) -0.016(3) -0.004(4)
F4 0.133(3) 0.102(2) 0.071(2) 0.026(2) -0.002(2) 0.008(2)
F5 0.127(3) 0.101(3) 0.109(3) -0.027(2) 0.033(2) -0.059(2)
F6 0.095(2) 0.102(2) 0.078(2) -0.0066(19) 0.0293(19) 0.018(2)

loop_
_atom_type_symbol
_atom_type_description
_atom_type_scat_dispersion_real
_atom_type_scat_dispersion_imag
_atom_type_scat_source
C C 0.0033 0.0016 'International Tables Vol C Tables 4.2.6.8 and 6.1.1.4'
H H 0.0000 0.0000 'International Tables Vol C Tables 4.2.6.8 and 6.1.1.4'
N N 0.0061 0.0033 'International Tables Vol C Tables 4.2.6.8 and 6.1.1.4'
O O 0.0106 0.0060 'International Tables Vol C Tables 4.2.6.8 and 6.1.1.4'
P P 0.1023 0.0942 'International Tables Vol C Tables 4.2.6.8 and 6.1.1.4'
S S 0.1246 0.1234 'International Tables Vol C Tables 4.2.6.8 and 6.1.1.4'
Fe Fe 0.3463 0.8444 'International Tables Vol C Tables 4.2.6.8 and 6.1.1.4'
F F 0.0171 0.0103 'International Tables Vol C Tables 4.2.6.8 and 6.1.1.4'

loop_
_geom_angle_atom_site_label_1
_geom_angle_atom_site_label_2
_geom_angle_atom_site_label_3
_geom_angle
_geom_angle_site_symmetry_1
_geom_angle_site_symmetry_3
_geom_angle_publ_flag
C1 Fe1 C2 94.8(2) . . ?
C1 Fe1 C3 93.6(2) . . ?
C2 Fe1 C3 93.4(2) . . ?
C1 Fe1 S1 96.61(18) . . ?
C2 Fe1 S1 90.99(18) . . ?
C3 Fe1 S1 168.50(16) . . ?
C1 Fe1 S2 94.26(17) . . ?
C2 Fe1 S2 170.20(16) . . ?
C3 Fe1 S2 89.83(17) . . ?
S1 Fe1 S2 84.18(6) . . ?
C1 Fe1 Fe2 136.04(17) . . ?
C2 Fe1 Fe2 115.85(15) . . ?
C3 Fe1 Fe2 113.85(16) . . ?
S1 Fe1 Fe2 54.77(4) . . ?
S2 Fe1 Fe2 54.49(3) . . ?
C1 Fe1 H100 174.4(12) . . ?
C2 Fe1 H100 88.3(12) . . ?
C3 Fe1 H100 90.9(13) . . ?
S1 Fe1 H100 78.6(13) . . ?
S2 Fe1 H100 82.4(12) . . ?
Fe2 Fe1 H100 38.5(12) . . ?
C4 Fe2 P1 87.28(14) . . ?
C4 Fe2 P2 90.61(13) . . ?
P1 Fe2 P2 95.82(6) . . ?
C4 Fe2 S2 100.65(13) . . ?
P1 Fe2 S2 89.95(5) . . ?
P2 Fe2 S2 167.59(5) . . ?
C4 Fe2 S1 103.86(14) . . ?
P1 Fe2 S1 168.13(5) . . ?
P2 Fe2 S1 88.27(6) . . ?
S2 Fe2 S1 84.02(6) . . ?
C4 Fe2 Fe1 145.16(13) . . ?
P1 Fe2 Fe1 113.85(4) . . ?
P2 Fe2 Fe1 113.01(5) . . ?
S2 Fe2 Fe1 54.59(5) . . ?
S1 Fe2 Fe1 54.42(4) . . ?
C4 Fe2 H100 177.4(12) . . ?
P1 Fe2 H100 91.5(13) . . ?
P2 Fe2 H100 87.3(12) . . ?
S2 Fe2 H100 81.6(12) . . ?
S1 Fe2 H100 77.5(13) . . ?
Fe1 Fe2 H100 37.4(12) . . ?
C13 P1 C19 104.2(2) . . ?
C13 P1 C8 100.02(18) . . ?
C19 P1 C8 99.18(19) . . ?
C13 P1 Fe2 113.94(15) . . ?
C19 P1 Fe2 122.75(15) . . ?
C8 P1 Fe2 113.50(14) . . ?
C25 P2 C31 100.5(2) . . ?
C25 P2 C9 96.96(19) . . ?
C31 P2 C9 104.86(19) . . ?
C25 P2 Fe2 117.53(15) . . ?
C31 P2 Fe2 115.69(13) . . ?
C9 P2 Fe2 118.26(14) . . ?
C5 S1 Fe1 110.73(16) . . ?
C5 S1 Fe2 112.78(15) . . ?
Fe1 S1 Fe2 70.80(5) . . ?
C7 S2 Fe2 113.01(15) . . ?
C7 S2 Fe1 110.51(16) . . ?
Fe2 S2 Fe1 70.92(5) . . ?
O6 S3 O5 115.8(3) . . ?
O6 S3 O7 115.5(2) . . ?
O5 S3 O7 113.2(3) . . ?
O6 S3 C37 104.4(3) . . ?
O5 S3 C37 102.1(3) . . ?
O7 S3 C37 103.6(3) . . ?
O8 S4 O10 115.3(3) . . ?
O8 S4 O9 114.5(2) . . ?
O10 S4 O9 115.1(3) . . ?
O8 S4 C38 105.0(3) . . ?
O10 S4 C38 102.4(3) . . ?
O9 S4 C38 102.2(3) . . ?
HW1 OW1 HW2 101(3) . . ?
C8 N1 C9 112.9(3) . . ?
C8 N1 C10 110.4(3) . . ?
C9 N1 C10 108.2(3) . . ?
C8 N1 H101 111(2) . . ?
C9 N1 H101 110(2) . . ?
C10 N1 H101 104(2) . . ?
O1 C1 Fe1 175.9(5) . . ?
O2 C2 Fe1 177.8(6) . . ?
O3 C3 Fe1 179.0(5) . . ?
O4 C4 Fe2 178.0(4) . . ?
C6 C5 S1 116.6(3) . . ?
C6 C5 H5A 108.1 . . ?
S1 C5 H5A 108.1 . . ?
C6 C5 H5B 108.1 . . ?
S1 C5 H5B 108.1 . . ?
H5A C5 H5B 107.3 . . ?
C7 C6 C5 115.9(4) . . ?
C7 C6 H6B 108.3 . . ?
C5 C6 H6B 108.3 . . ?
C7 C6 H6C 108.3 . . ?
C5 C6 H6C 108.3 . . ?
H6B C6 H6C 107.4 . . ?
C6 C7 S2 116.7(3) . . ?
C6 C7 H7A 108.1 . . ?
S2 C7 H7A 108.1 . . ?
C6 C7 H7B 108.1 . . ?
S2 C7 H7B 108.1 . . ?
H7A C7 H7B 107.3 . . ?
N1 C8 P1 114.2(3) . . ?
N1 C8 H8A 108.7 . . ?
P1 C8 H8A 108.7 . . ?
N1 C8 H8B 108.7 . . ?
P1 C8 H8B 108.7 . . ?
H8A C8 H8B 107.6 . . ?
N1 C9 P2 120.5(3) . . ?
N1 C9 H9A 107.2 . . ?
P2 C9 H9A 107.2 . . ?
N1 C9 H9B 107.2 . . ?
P2 C9 H9B 107.2 . . ?
H9A C9 H9B 106.8 . . ?
C11 C10 N1 114.1(4) . . ?
C11 C10 H10A 108.7 . . ?
N1 C10 H10A 108.7 . . ?
C11 C10 H10B 108.7 . . ?
N1 C10 H10B 108.7 . . ?
H10A C10 H10B 107.6 . . ?
C10 C11 C12 110.0(4) . . ?
C10 C11 H11A 109.7 . . ?
C12 C11 H11A 109.7 . . ?
C10 C11 H11B 109.7 . . ?
C12 C11 H11B 109.7 . . ?
H11A C11 H11B 108.2 . . ?
C11 C12 H12A 109.5 . . ?
C11 C12 H12B 109.5 . . ?
H12A C12 H12B 109.5 . . ?
C11 C12 H12C 109.5 . . ?
H12A C12 H12C 109.5 . . ?
H12B C12 H12C 109.5 . . ?
C14 C13 C18 118.1(4) . . ?
C14 C13 P1 119.4(3) . . ?
C18 C13 P1 122.2(3) . . ?
C13 C14 C15 120.3(4) . . ?
C13 C14 H14A 119.9 . . ?
C15 C14 H14A 119.9 . . ?
C16 C15 C14 120.1(5) . . ?
C16 C15 H15A 119.9 . . ?
C14 C15 H15A 119.9 . . ?
C17 C16 C15 120.2(5) . . ?
C17 C16 H16A 119.9 . . ?
C15 C16 H16A 119.9 . . ?
C16 C17 C18 120.4(5) . . ?
C16 C17 H17A 119.8 . . ?
C18 C17 H17A 119.8 . . ?
C17 C18 C13 120.9(4) . . ?
C17 C18 H18A 119.5 . . ?
C13 C18 H18A 119.5 . . ?
C24 C19 C20 118.8(4) . . ?
C24 C19 P1 120.8(4) . . ?
C20 C19 P1 120.1(4) . . ?
C19 C20 C21 120.6(5) . . ?
C19 C20 H20A 119.7 . . ?
C21 C20 H20A 119.7 . . ?
C22 C21 C20 119.9(6) . . ?
C22 C21 H21A 120.0 . . ?
C20 C21 H21A 120.0 . . ?
C23 C22 C21 120.5(5) . . ?
C23 C22 H22A 119.7 . . ?
C21 C22 H22A 119.7 . . ?
C22 C23 C24 119.7(5) . . ?
C22 C23 H23A 120.1 . . ?
C24 C23 H23A 120.1 . . ?
C19 C24 C23 120.3(5) . . ?
C19 C24 H24A 119.8 . . ?
C23 C24 H24A 119.8 . . ?
C30 C25 C26 117.3(4) . . ?
C30 C25 P2 123.0(3) . . ?
C26 C25 P2 119.7(4) . . ?
C27 C26 C25 120.8(5) . . ?
C27 C26 H26A 119.6 . . ?
C25 C26 H26A 119.6 . . ?
C28 C27 C26 120.4(5) . . ?
C28 C27 H27A 119.8 . . ?
C26 C27 H27A 119.8 . . ?
C27 C28 C29 120.5(5) . . ?
C27 C28 H28A 119.7 . . ?
C29 C28 H28A 119.7 . . ?
C28 C29 C30 119.3(5) . . ?
C28 C29 H29A 120.3 . . ?
C30 C29 H29A 120.3 . . ?
C29 C30 C25 121.6(4) . . ?
C29 C30 H30A 119.2 . . ?
C25 C30 H30A 119.2 . . ?
C32 C31 C36 119.1(4) . . ?
C32 C31 P2 120.8(4) . . ?
C36 C31 P2 120.1(4) . . ?
C31 C32 C33 120.8(5) . . ?
C31 C32 H32A 119.6 . . ?
C33 C32 H32A 119.6 . . ?
C34 C33 C32 120.6(5) . . ?
C34 C33 H33A 119.7 . . ?
C32 C33 H33A 119.7 . . ?
C33 C34 C35 119.3(5) . . ?
C33 C34 H34A 120.3 . . ?
C35 C34 H34A 120.3 . . ?
C34 C35 C36 121.1(5) . . ?
C34 C35 H35A 119.5 . . ?
C36 C35 H35A 119.5 . . ?
C31 C36 C35 119.1(5) . . ?
C31 C36 H36A 120.4 . . ?
C35 C36 H36A 120.4 . . ?
F2 C37 F1 109.1(6) . . ?
F2 C37 F3 106.1(7) . . ?
F1 C37 F3 104.8(7) . . ?
F2 C37 S3 112.5(6) . . ?
F1 C37 S3 113.2(6) . . ?
F3 C37 S3 110.7(5) . . ?
F6 C38 F4 107.2(5) . . ?
F6 C38 F5 107.1(5) . . ?
F4 C38 F5 105.6(4) . . ?
F6 C38 S4 112.6(4) . . ?
F4 C38 S4 112.3(4) . . ?
F5 C38 S4 111.6(4) . . ?

loop_
_geom_bond_atom_site_label_1
_geom_bond_atom_site_label_2
_geom_bond_distance
_geom_bond_site_symmetry_2
_geom_bond_publ_flag
Fe1 C1 1.797(6) . ?
Fe1 C2 1.810(6) . ?
Fe1 C3 1.809(5) . ?
Fe1 S1 2.2497(16) . ?
Fe1 S2 2.2527(16) . ?
Fe1 Fe2 2.6121(16) . ?
Fe1 H100 1.63(4) . ?
Fe2 C4 1.737(4) . ?
Fe2 P1 2.2182(17) . ?
Fe2 P2 2.2313(15) . ?
Fe2 S2 2.2500(16) . ?
Fe2 S1 2.2595(16) . ?
Fe2 H100 1.68(3) . ?
P1 C13 1.809(4) . ?
P1 C19 1.826(4) . ?
P1 C8 1.839(4) . ?
P2 C25 1.815(4) . ?
P2 C31 1.822(4) . ?
P2 C9 1.861(4) . ?
S1 C5 1.825(5) . ?
S2 C7 1.823(5) . ?
S3 O6 1.411(3) . ?
S3 O5 1.428(4) . ?
S3 O7 1.453(4) . ?
S3 C37 1.784(8) . ?
S4 O8 1.411(3) . ?
S4 O10 1.412(4) . ?
S4 O9 1.429(4) . ?
S4 C38 1.792(6) . ?
OW1 HW1 0.860(19) . ?
O1 C1 1.118(5) . ?
O2 C2 1.126(5) . ?
O3 C3 1.125(5) . ?
O4 C4 1.143(4) . ?
N1 C8 1.485(5) . ?
N1 C9 1.507(5) . ?
N1 C10 1.531(5) . ?
N1 H101 0.893(18) . ?
C5 C6 1.497(6) . ?
C5 H5A 0.9700 . ?
C5 H5B 0.9700 . ?
C6 C7 1.491(6) . ?
C6 H6B 0.9700 . ?
C6 H6C 0.9700 . ?
C7 H7A 0.9700 . ?
C7 H7B 0.9700 . ?
C8 H8A 0.9700 . ?
C8 H8B 0.9700 . ?
C9 H9A 0.9700 . ?
C9 H9B 0.9700 . ?
C10 C11 1.500(6) . ?
C10 H10A 0.9700 . ?
C10 H10B 0.9700 . ?
C11 C12 1.515(6) . ?
C11 H11A 0.9700 . ?
C11 H11B 0.9700 . ?
C12 H12A 0.9600 . ?
C12 H12B 0.9600 . ?
C12 H12C 0.9600 . ?
C13 C14 1.388(5) . ?
C13 C18 1.392(5) . ?
C14 C15 1.387(6) . ?
C14 H14A 0.9300 . ?
C15 C16 1.371(7) . ?
C15 H15A 0.9300 . ?
C16 C17 1.357(6) . ?
C16 H16A 0.9300 . ?
C17 C18 1.372(6) . ?
C17 H17A 0.9300 . ?
C18 H18A 0.9300 . ?
C19 C24 1.370(6) . ?
C19 C20 1.372(6) . ?
C20 C21 1.373(7) . ?
C20 H20A 0.9300 . ?
C21 C22 1.363(7) . ?
C21 H21A 0.9300 . ?
C22 C23 1.349(7) . ?
C22 H22A 0.9300 . ?
C23 C24 1.391(7) . ?
C23 H23A 0.9300 . ?
C24 H24A 0.9300 . ?
C25 C30 1.387(6) . ?
C25 C26 1.389(5) . ?
C26 C27 1.378(6) . ?
C26 H26A 0.9300 . ?
C27 C28 1.353(6) . ?
C27 H27A 0.9300 . ?
C28 C29 1.370(6) . ?
C28 H28A 0.9300 . ?
C29 C30 1.377(6) . ?
C29 H29A 0.9300 . ?
C30 H30A 0.9300 . ?
C31 C32 1.365(6) . ?
C31 C36 1.386(6) . ?
C32 C33 1.382(6) . ?
C32 H32A 0.9300 . ?
C33 C34 1.353(7) . ?
C33 H33A 0.9300 . ?
C34 C35 1.367(7) . ?
C34 H34A 0.9300 . ?
C35 C36 1.389(6) . ?
C35 H35A 0.9300 . ?
C36 H36A 0.9300 . ?
C37 F2 1.291(8) . ?
C37 F1 1.291(7) . ?
C37 F3 1.333(8) . ?
C38 F6 1.309(6) . ?
C38 F4 1.318(5) . ?
C38 F5 1.328(5) . ?
